data_4001297
loop_
_publ_author_name
'Sourisseau, Sebastien'
'Louvain, Nicolas'
'Bi, Wenhua'
'Mercier, Nicolas'
'Rondeau, David'
'Boucher, Florent'
'Buzar\'e, Jean-Yves'
'Legein, Christophe'

_publ_section_title
;
 Reduced Band Gap Hybrid Perovskites Resulting from Combined Hydrogen and
 Halogen Bonding at the Organic&#x2212;Inorganic Interface
;
_journal_issue 3
_journal_name_full 'Chemistry of Materials'
_journal_page_first 600
_journal_paper_doi 10.1021/cm062380e
_journal_volume 19
_journal_year 2007
_chemical_formula_moiety 'C4 H14 I6 N2 Pb1'
_chemical_formula_sum 'C4 H14 I6 N2 Pb'
_chemical_formula_weight 1058.76
_space_group_IT_number 14
_symmetry_cell_setting monoclinic
_symmetry_space_group_name_Hall '-P 2yab'
_symmetry_space_group_name_H-M 'P 1 21/a 1'
_audit_creation_date 2004-05-11T22:51:39-00:00
_audit_creation_method 'WinGX routine CIF_UPDATE'
_cell_angle_alpha 90
_cell_angle_beta 97.630(10)
_cell_angle_gamma 90
_cell_formula_units_Z 2
_cell_length_a 8.7534(10)
_cell_length_b 8.7470(10)
_cell_length_c 12.720(2)
_cell_measurement_reflns_used 0
_cell_measurement_temperature 293(2)
_cell_measurement_theta_max 0
_cell_measurement_theta_min 0
_cell_volume 965.3(2)
_computing_molecular_graphics 'Ortep-3 for Windows (Farrugia, 1997)'
_computing_publication_material 'WinGX publication routines (Farrugia, 1999)'
_computing_structure_refinement 'SHELXL-97 (Sheldrick, 1997)'
_computing_structure_solution 'SHELXS-97 (Sheldrick, 1997)'
_diffrn_ambient_temperature 293(2)
_diffrn_detector_area_resol_mean 9
_diffrn_measured_fraction_theta_full 0.994
_diffrn_measured_fraction_theta_max 0.994
_diffrn_measurement_device '\k-geometry diffractometer'
_diffrn_measurement_device_type area_detector
_diffrn_measurement_method CCD
_diffrn_radiation_monochromator graphite
_diffrn_radiation_probe x-ray
_diffrn_radiation_type MoK\a
_diffrn_radiation_wavelength 0.71073
_diffrn_reflns_av_R_equivalents 0.0792
_diffrn_reflns_limit_h_max 12
_diffrn_reflns_limit_h_min -12
_diffrn_reflns_limit_k_max 12
_diffrn_reflns_limit_k_min -12
_diffrn_reflns_limit_l_max 17
_diffrn_reflns_limit_l_min -17
_diffrn_reflns_number 14299
_diffrn_reflns_theta_full 30.03
_diffrn_reflns_theta_max 30.03
_diffrn_reflns_theta_min 2.83
_exptl_absorpt_coefficient_mu 18.31
_exptl_absorpt_correction_T_max 0.5148
_exptl_absorpt_correction_T_min 0.0985
_exptl_absorpt_correction_type gaussian
_exptl_crystal_colour orange
_exptl_crystal_density_diffrn 3.643
_exptl_crystal_density_method 'not measured'
_exptl_crystal_description prism
_exptl_crystal_F_000 904
_exptl_crystal_size_max 0.16
_exptl_crystal_size_mid 0.14
_exptl_crystal_size_min 0.03
_refine_diff_density_max 1.394
_refine_diff_density_min -1.139
_refine_ls_extinction_coef 0.00058(12)
_refine_ls_extinction_expression Fc^*^=kFc[1+0.001xFc^2^\l^3^/sin(2\q)]^-1/4^
_refine_ls_extinction_method SHELXL
_refine_ls_goodness_of_fit_ref 0.961
_refine_ls_hydrogen_treatment constr
_refine_ls_matrix_type full
_refine_ls_number_parameters 63
_refine_ls_number_reflns 2814
_refine_ls_number_restraints 0
_refine_ls_restrained_S_all 0.961
_refine_ls_R_factor_gt 0.0339
_refine_ls_shift/su_max 0
_refine_ls_structure_factor_coef Fsqd
_refine_ls_weighting_details 'calc w=1/[\s^2^(Fo^2^)+(0.0319P)^2^+0.0000P] where P=(Fo^2^+2Fc^2^)/3'
_refine_ls_weighting_scheme calc
_refine_ls_wR_factor_ref 0.072
_reflns_number_gt 1954
_reflns_number_total 2814
_reflns_threshold_expression >2sigma(I)
_cod_data_source_file cm062380esi20061005_124407.cif
_cod_data_source_block ic2pbi4
_cod_database_code 4001297

loop_
_symmetry_equiv_pos_as_xyz
'x, y, z'
'-x+1/2, y+1/2, -z'
'-x, -y, -z'
'x-1/2, -y-1/2, z'

loop_
_atom_site_label
_atom_site_type_symbol
_atom_site_fract_x
_atom_site_fract_y
_atom_site_fract_z
_atom_site_U_iso_or_equiv
_atom_site_adp_type
_atom_site_occupancy
_atom_site_calc_flag
_atom_site_refinement_flags
Pb Pb 0.5 -0.5 -0.5 0.03084(11) Uani 1 d S
I1 I 0.31057(4) -0.19953(4) -0.44806(4) 0.04478(13) Uani 1 d .
I2 I 0.52477(6) -0.59172(5) -0.25663(3) 0.05158(15) Uani 1 d .
I3 I 0.60271(6) -0.25811(6) -0.00604(4) 0.05797(15) Uani 1 d .
N N 0.6146(8) 0.0201(6) -0.2911(5) 0.0580(17) Uani 1 d .
H00A H 0.572 -0.041 -0.3428 0.087 Uiso 1 calc R
H00B H 0.7164 0.021 -0.2904 0.087 Uiso 1 calc R
H00C H 0.5779 0.1144 -0.3021 0.087 Uiso 1 calc R
C1 C 0.6634(9) -0.1753(8) -0.1542(6) 0.061(2) Uani 1 d .
H00D H 0.773 -0.1536 -0.1465 0.073 Uiso 1 calc R
H00E H 0.6415 -0.2536 -0.2081 0.073 Uiso 1 calc R
C2 C 0.5771(9) -0.0368(8) -0.1877(6) 0.0562(19) Uani 1 d .
H01A H 0.6009 0.042 -0.1343 0.067 Uiso 1 calc R
H01B H 0.4675 -0.0581 -0.1935 0.067 Uiso 1 calc R

loop_
_atom_site_aniso_label
_atom_site_aniso_U_11
_atom_site_aniso_U_22
_atom_site_aniso_U_33
_atom_site_aniso_U_23
_atom_site_aniso_U_13
_atom_site_aniso_U_12
Pb 0.03040(17) 0.02944(16) 0.03363(19) 0.00162(13) 0.00781(13) -0.00065(12)
I1 0.0374(2) 0.0402(2) 0.0576(3) 0.0017(2) 0.0094(2) 0.01504(17)
I2 0.0716(3) 0.0492(3) 0.0347(2) 0.0061(2) 0.0101(2) 0.0088(2)
I3 0.0584(3) 0.0706(3) 0.0466(3) 0.0085(2) 0.0133(2) 0.0018(2)
N 0.079(5) 0.045(3) 0.052(4) 0.003(3) 0.016(4) -0.002(3)
C1 0.060(5) 0.062(5) 0.065(5) 0.013(4) 0.027(4) 0.005(4)
C2 0.060(5) 0.061(4) 0.052(5) 0.001(4) 0.023(4) 0.002(4)

loop_
_atom_type_symbol
_atom_type_description
_atom_type_scat_dispersion_real
_atom_type_scat_dispersion_imag
_atom_type_scat_source
C C 0.0033 0.0016 'International Tables Vol C Tables 4.2.6.8 and 6.1.1.4'
H H 0 0 'International Tables Vol C Tables 4.2.6.8 and 6.1.1.4'
N N 0.0061 0.0033 'International Tables Vol C Tables 4.2.6.8 and 6.1.1.4'
I I -0.4742 1.8119 'International Tables Vol C Tables 4.2.6.8 and 6.1.1.4'
Pb Pb -3.3944 10.1111 'International Tables Vol C Tables 4.2.6.8 and 6.1.1.4'

loop_
_geom_angle_atom_site_label_1
_geom_angle_atom_site_label_2
_geom_angle_atom_site_label_3
_geom_angle
_geom_angle_site_symmetry_1
_geom_angle_site_symmetry_3
I2 Pb I2 180 3_644 .
I2 Pb I1 88.658(13) 3_644 3_644
I2 Pb I1 91.342(13) . 3_644
I2 Pb I1 91.342(13) 3_644 .
I2 Pb I1 88.658(13) . .
I1 Pb I1 180 3_644 .
I2 Pb I1 89.452(15) 3_644 2_544
I2 Pb I1 90.548(15) . 2_544
I1 Pb I1 87.668(9) 3_644 2_544
I1 Pb I1 92.332(9) . 2_544
I2 Pb I1 90.548(15) 3_644 4_655
I2 Pb I1 89.452(15) . 4_655
I1 Pb I1 92.332(9) 3_644 4_655
I1 Pb I1 87.668(9) . 4_655
I1 Pb I1 180 2_544 4_655
Pb I1 Pb 147.379(15) . 2_554
C2 C1 I3 110.9(5) . .
C1 C2 N 111.7(6) . .

loop_
_geom_bond_atom_site_label_1
_geom_bond_atom_site_label_2
_geom_bond_distance
_geom_bond_site_symmetry_2
Pb I2 3.1775(6) 3_644
Pb I2 3.1775(6) .
Pb I1 3.2225(5) 3_644
Pb I1 3.2225(5) .
Pb I1 3.2243(5) 2_544
Pb I1 3.2243(5) 4_655
I1 Pb 3.2243(5) 2_554
I3 C1 2.151(7) .
N C2 1.483(9) .
C1 C2 1.461(10) .

loop_
_geom_hbond_atom_site_label_D
_geom_hbond_atom_site_label_H
_geom_hbond_atom_site_label_A
_geom_hbond_site_symmetry_A
_geom_hbond_distance_DH
_geom_hbond_distance_HA
_geom_hbond_distance_DA
_geom_hbond_angle_DHA
N H00A I1 . 0.89 2.85 3.654(6) 150.4
N H00B I2 4_655 0.89 2.75 3.614(7) 164.9
N H00C I2 1_565 0.89 2.69 3.526(6) 157.1
